data_4062801
loop_
_publ_author_name
'Daguenet, Corinne'
'Scopelliti, Rosario'
'Dyson, Paul J.'

_publ_section_title
;
Mechanistic investigations on the hydrogenation of alkenes using
ruthenium(II)-arene diphosphine complexes
;
_journal_name_full Organometallics
_journal_paper_doi 10.1021/om049665q
_journal_year 2004
_chemical_formula_moiety 'C35 H36 Cl P2 Ru, B F4'
_chemical_formula_sum 'C35 H36 B Cl F4 P2 Ru'
_chemical_formula_weight 741.91
_space_group_IT_number 19
_symmetry_cell_setting orthorhombic
_symmetry_space_group_name_Hall 'P 2ac 2ab'
_symmetry_space_group_name_H-M 'P 21 21 21'
_cell_angle_alpha 90.00
_cell_angle_beta 90.00
_cell_angle_gamma 90.00
_cell_formula_units_Z 4
_cell_length_a 11.861(5)
_cell_length_b 15.411(5)
_cell_length_c 18.360(3)
_cell_measurement_temperature 293(2)
_cell_volume 3356.1(18)
_diffrn_ambient_temperature 293(2)
_exptl_crystal_density_diffrn 1.468
_cod_depositor_comments
;
The following automatic conversions were performed:
'_symmetry_cell_setting' value 'Orthorhombic' changed to 'orthorhombic'
according to '/home/saulius/struct/CIF-dictionaries/cif_core.dic'
dictionary named 'cif_core.dic' version 2.4.1 from 2010-06-29.

Automatic conversion script
Id: cif_fix_enum 1527 2010-12-29 10:47:43Z saulius 
;
_cod_database_code 4062801

loop_
_symmetry_equiv_pos_as_xyz
'x, y, z'
'-x+1/2, -y, z+1/2'
'-x, y+1/2, -z+1/2'
'x+1/2, -y+1/2, -z'

loop_
_atom_site_label
_atom_site_type_symbol
_atom_site_fract_x
_atom_site_fract_y
_atom_site_fract_z
_atom_site_U_iso_or_equiv
_atom_site_adp_type
_atom_site_occupancy
_atom_site_symmetry_multiplicity
_atom_site_calc_flag
_atom_site_refinement_flags
_atom_site_disorder_assembly
_atom_site_disorder_group
Ru1 Ru -0.05939(4) 0.06425(3) 0.26279(2) 0.05414(13) Uani 1 1 d . A .
Cl1 Cl -0.00834(13) -0.06832(11) 0.32257(7) 0.0698(4) Uani 1 1 d . . .
P1 P 0.05463(16) 0.01119(10) 0.17057(7) 0.0604(4) Uani 1 1 d . . .
P2 P -0.16589(14) -0.02499(10) 0.18884(8) 0.0599(4) Uani 1 1 d . A .
C1 C -0.1304(6) 0.1965(4) 0.2395(4) 0.0728(17) Uani 1 1 d . . .
C2 C -0.1976(6) 0.1555(4) 0.2926(4) 0.0760(18) Uani 1 1 d . A .
H2 H -0.2744 0.1489 0.2843 0.091 Uiso 1 1 calc R . .
C3 C -0.1518(6) 0.1248(4) 0.3569(3) 0.0684(17) Uani 1 1 d . . .
H3 H -0.1978 0.0965 0.3904 0.082 Uiso 1 1 calc R A .
C4 C -0.0365(6) 0.1359(4) 0.3724(3) 0.0659(17) Uani 1 1 d . A .
C5 C 0.0315(5) 0.1742(4) 0.3195(3) 0.0643(16) Uani 1 1 d . . .
H5 H 0.1080 0.1817 0.3285 0.077 Uiso 1 1 calc R A .
C6 C -0.0135(6) 0.2011(4) 0.2540(4) 0.0715(17) Uani 1 1 d . A .
H6 H 0.0345 0.2229 0.2183 0.086 Uiso 1 1 calc R . .
C7 C -0.1841(8) 0.2363(5) 0.1741(4) 0.118(3) Uani 1 1 d . A .
H7A H -0.2085 0.2941 0.1857 0.176 Uiso 1 1 calc R . .
H7B H -0.2479 0.2021 0.1596 0.176 Uiso 1 1 calc R . .
H7C H -0.1305 0.2385 0.1350 0.176 Uiso 1 1 calc R . .
C8 C 0.0081(8) 0.1053(5) 0.4448(3) 0.093(2) Uani 1 1 d . . .
H8 H -0.0198 0.0461 0.4522 0.111 Uiso 1 1 calc R A .
C9 C -0.0425(10) 0.1616(6) 0.5051(3) 0.135(4) Uani 1 1 d . A .
H9A H -0.0138 0.2196 0.5010 0.202 Uiso 1 1 calc R . .
H9B H -0.0224 0.1380 0.5517 0.202 Uiso 1 1 calc R . .
H9C H -0.1231 0.1625 0.5004 0.202 Uiso 1 1 calc R . .
C10 C 0.1349(9) 0.1019(7) 0.4502(5) 0.145(4) Uani 1 1 d . A .
H10A H 0.1651 0.0744 0.4075 0.218 Uiso 1 1 calc R . .
H10B H 0.1562 0.0694 0.4926 0.218 Uiso 1 1 calc R . .
H10C H 0.1642 0.1598 0.4539 0.218 Uiso 1 1 calc R . .
C11 C 0.1846(5) -0.0438(4) 0.1902(4) 0.0719(17) Uani 1 1 d . A .
C12 C 0.2527(6) -0.0126(6) 0.2445(5) 0.102(2) Uani 1 1 d . . .
H12 H 0.2294 0.0331 0.2739 0.123 Uiso 1 1 calc R A .
C13 C 0.3584(7) -0.0513(8) 0.2547(6) 0.136(3) Uani 1 1 d . A .
H13 H 0.4066 -0.0303 0.2905 0.164 Uiso 1 1 calc R . .
C14 C 0.3913(10) -0.1203(9) 0.2122(9) 0.150(5) Uani 1 1 d . . .
H14 H 0.4623 -0.1447 0.2188 0.180 Uiso 1 1 calc R A .
C15 C 0.3204(10) -0.1534(7) 0.1601(7) 0.131(4) Uani 1 1 d . A .
H15 H 0.3413 -0.2016 0.1328 0.157 Uiso 1 1 calc R . .
C16 C 0.2180(7) -0.1139(5) 0.1490(4) 0.091(2) Uani 1 1 d . . .
H16 H 0.1703 -0.1349 0.1130 0.110 Uiso 1 1 calc R A .
C17A C 0.1031(11) 0.0763(7) 0.0992(5) 0.069(6) Uani 0.50 1 d PG A 1
C18A C 0.1756(10) 0.1447(8) 0.1147(4) 0.097(5) Uani 0.50 1 d PG A 1
H18A H 0.1986 0.1547 0.1624 0.117 Uiso 0.50 1 calc PR A 1
C19A C 0.2137(11) 0.1982(7) 0.0589(6) 0.118(7) Uani 0.50 1 d PG A 1
H19A H 0.2622 0.2440 0.0693 0.142 Uiso 0.50 1 calc PR A 1
C20A C 0.1793(14) 0.1833(9) -0.0124(5) 0.129(11) Uani 0.50 1 d PG A 1
H20A H 0.2048 0.2190 -0.0497 0.155 Uiso 0.50 1 calc PR A 1
C21A C 0.1068(15) 0.1148(10) -0.0279(4) 0.157(13) Uani 0.50 1 d PG A 1
H21A H 0.0838 0.1049 -0.0755 0.188 Uiso 0.50 1 calc PR A 1
C22A C 0.0687(12) 0.0614(8) 0.0279(6) 0.111(6) Uani 0.50 1 d PG A 1
H22A H 0.0202 0.0156 0.0176 0.133 Uiso 0.50 1 calc PR A 1
C17B C 0.0831(9) 0.0808(7) 0.0898(5) 0.065(7) Uani 0.50 1 d PG A 2
C18B C 0.1855(9) 0.0740(8) 0.0533(6) 0.118(6) Uani 0.50 1 d PG A 2
H18B H 0.2396 0.0347 0.0693 0.141 Uiso 0.50 1 calc PR A 2
C19B C 0.2070(10) 0.1260(10) -0.0070(7) 0.144(12) Uani 0.50 1 d PG A 2
H19B H 0.2755 0.1214 -0.0313 0.173 Uiso 0.50 1 calc PR A 2
C20B C 0.1262(12) 0.1848(9) -0.0309(6) 0.117(9) Uani 0.50 1 d PG A 2
H20B H 0.1406 0.2195 -0.0712 0.140 Uiso 0.50 1 calc PR A 2
C21B C 0.0238(10) 0.1916(7) 0.0056(6) 0.118(7) Uani 0.50 1 d PG A 2
H21B H -0.0303 0.2309 -0.0104 0.141 Uiso 0.50 1 calc PR A 2
C22B C 0.0023(8) 0.1396(7) 0.0659(6) 0.091(4) Uani 0.50 1 d PG A 2
H22B H -0.0662 0.1442 0.0902 0.109 Uiso 0.50 1 calc PR A 2
C23 C -0.0473(6) -0.0686(4) 0.1377(3) 0.0687(15) Uani 1 1 d . A .
H23A H -0.0586 -0.0656 0.0854 0.082 Uiso 1 1 calc R . .
H23B H -0.0282 -0.1274 0.1520 0.082 Uiso 1 1 calc R . .
C24 C -0.2669(6) 0.0217(4) 0.1270(3) 0.0712(17) Uani 1 1 d . . .
C25 C -0.2447(8) 0.0406(5) 0.0542(4) 0.097(2) Uani 1 1 d . A .
H25 H -0.1740 0.0288 0.0347 0.116 Uiso 1 1 calc R . .
C26 C -0.3283(10) 0.0769(6) 0.0107(5) 0.119(3) Uani 1 1 d . . .
H26 H -0.3128 0.0906 -0.0376 0.143 Uiso 1 1 calc R A .
C27 C -0.4326(13) 0.0926(7) 0.0387(7) 0.153(5) Uani 1 1 d . A .
H27 H -0.4886 0.1156 0.0090 0.184 Uiso 1 1 calc R . .
C28 C -0.4553(9) 0.0751(6) 0.1091(6) 0.126(3) Uani 1 1 d . . .
H28 H -0.5265 0.0871 0.1277 0.151 Uiso 1 1 calc R A .
C29 C -0.3742(7) 0.0396(5) 0.1536(4) 0.092(2) Uani 1 1 d . A .
H29 H -0.3913 0.0274 0.2020 0.110 Uiso 1 1 calc R . .
C30 C -0.2426(5) -0.1165(4) 0.2245(4) 0.0716(17) Uani 1 1 d . . .
C31 C -0.2706(6) -0.1833(5) 0.1781(4) 0.0822(19) Uani 1 1 d . A .
H31 H -0.2469 -0.1812 0.1299 0.099 Uiso 1 1 calc R . .
C32 C -0.3325(7) -0.2529(5) 0.2016(6) 0.107(3) Uani 1 1 d . . .
H32 H -0.3478 -0.2983 0.1698 0.128 Uiso 1 1 calc R A .
C33 C -0.3704(9) -0.2560(7) 0.2690(8) 0.140(4) Uani 1 1 d . A .
H33 H -0.4122 -0.3035 0.2848 0.169 Uiso 1 1 calc R . .
C34 C -0.3471(11) -0.1873(9) 0.3163(6) 0.170(5) Uani 1 1 d . . .
H34 H -0.3742 -0.1891 0.3638 0.204 Uiso 1 1 calc R A .
C35 C -0.2831(8) -0.1154(6) 0.2933(4) 0.117(3) Uani 1 1 d . A .
H35 H -0.2693 -0.0689 0.3243 0.141 Uiso 1 1 calc R . .
F1 F -0.0564(6) -0.1354(6) -0.1566(3) 0.209(4) Uani 1 1 d . . .
F2 F -0.1119(7) -0.1367(6) -0.0452(4) 0.199(3) Uani 1 1 d . . .
F3 F 0.0614(6) -0.0974(5) -0.0702(5) 0.222(4) Uani 1 1 d . . .
F4 F -0.0889(7) -0.0169(5) -0.0943(4) 0.195(3) Uani 1 1 d . . .
B1 B -0.0423(11) -0.0957(10) -0.0953(8) 0.124(4) Uani 1 1 d . . .

loop_
_atom_site_aniso_label
_atom_site_aniso_U_11
_atom_site_aniso_U_22
_atom_site_aniso_U_33
_atom_site_aniso_U_23
_atom_site_aniso_U_13
_atom_site_aniso_U_12
Ru1 0.0579(2) 0.0519(2) 0.05263(19) 0.00052(18) 0.00092(19) -0.0027(2)
Cl1 0.0838(10) 0.0570(8) 0.0686(8) 0.0116(8) 0.0040(6) 0.0106(9)
P1 0.0624(9) 0.0579(9) 0.0610(7) -0.0034(6) 0.0075(8) -0.0049(9)
P2 0.0602(10) 0.0552(9) 0.0642(8) -0.0047(7) -0.0003(7) -0.0064(8)
C1 0.094(5) 0.053(3) 0.071(3) -0.005(3) -0.020(4) 0.003(3)
C2 0.073(5) 0.062(4) 0.093(4) -0.022(3) -0.016(4) 0.004(4)
C3 0.066(4) 0.070(4) 0.069(4) -0.019(3) 0.016(3) -0.006(3)
C4 0.083(5) 0.061(4) 0.055(3) -0.009(2) -0.002(3) -0.004(3)
C5 0.064(5) 0.066(4) 0.063(3) -0.008(3) -0.007(3) -0.018(3)
C6 0.085(4) 0.057(4) 0.072(4) -0.009(3) 0.004(3) -0.017(3)
C7 0.166(9) 0.072(5) 0.114(6) 0.017(4) -0.061(6) 0.009(6)
C8 0.124(7) 0.090(5) 0.064(4) -0.001(3) -0.018(4) -0.010(5)
C9 0.169(9) 0.170(9) 0.065(4) -0.034(5) 0.010(6) -0.009(9)
C10 0.146(10) 0.190(12) 0.100(6) 0.009(6) -0.062(6) 0.031(8)
C11 0.058(4) 0.070(5) 0.087(4) -0.002(3) 0.020(3) 0.000(3)
C12 0.057(4) 0.119(6) 0.131(7) 0.001(5) 0.012(4) 0.010(4)
C13 0.069(5) 0.156(10) 0.184(9) 0.020(9) -0.001(6) -0.005(6)
C14 0.071(7) 0.131(10) 0.247(15) 0.048(9) 0.026(8) 0.036(7)
C15 0.106(8) 0.091(7) 0.196(11) 0.035(7) 0.079(8) 0.023(7)
C16 0.080(5) 0.073(5) 0.121(6) 0.010(4) 0.041(4) 0.002(4)
C17A 0.071(11) 0.085(16) 0.051(9) -0.023(10) 0.011(8) -0.021(12)
C18A 0.104(13) 0.111(13) 0.078(8) -0.003(8) 0.006(8) -0.045(11)
C19A 0.151(17) 0.107(13) 0.097(11) 0.006(9) 0.028(11) -0.068(12)
C20A 0.21(3) 0.13(2) 0.054(9) 0.027(10) 0.018(14) -0.07(2)
C21A 0.27(4) 0.149(19) 0.049(8) -0.004(10) 0.020(13) -0.09(2)
C22A 0.171(17) 0.103(12) 0.058(7) -0.008(7) 0.007(9) -0.075(15)
C17B 0.067(12) 0.050(12) 0.077(14) 0.006(10) 0.012(9) -0.006(10)
C18B 0.120(15) 0.108(14) 0.126(13) 0.054(12) 0.046(11) 0.037(13)
C19B 0.133(19) 0.16(3) 0.135(18) 0.091(19) 0.070(15) 0.016(18)
C20B 0.14(2) 0.12(2) 0.089(13) 0.027(13) 0.029(14) -0.026(17)
C21B 0.124(18) 0.124(15) 0.105(12) 0.051(11) -0.002(11) 0.008(12)
C22B 0.072(10) 0.081(11) 0.119(11) 0.016(9) -0.006(8) 0.002(8)
C23 0.091(4) 0.050(3) 0.065(3) -0.002(3) 0.017(3) -0.002(4)
C24 0.076(5) 0.056(4) 0.082(4) -0.014(3) -0.011(3) -0.002(3)
C25 0.127(7) 0.088(6) 0.075(4) 0.003(3) -0.016(4) 0.004(5)
C26 0.181(11) 0.089(6) 0.087(5) 0.003(5) -0.049(6) 0.006(8)
C27 0.190(13) 0.117(8) 0.153(9) -0.041(7) -0.098(10) 0.045(10)
C28 0.108(7) 0.112(7) 0.159(8) -0.036(6) -0.062(6) 0.042(7)
C29 0.084(5) 0.087(6) 0.105(5) -0.020(4) -0.012(4) 0.006(4)
C30 0.059(4) 0.061(4) 0.095(5) 0.006(3) -0.008(4) -0.006(3)
C31 0.061(4) 0.069(5) 0.117(5) -0.001(4) -0.009(4) 0.008(4)
C32 0.068(5) 0.062(5) 0.190(9) -0.002(5) -0.015(6) -0.012(4)
C33 0.103(8) 0.111(8) 0.208(11) 0.041(9) 0.006(9) -0.034(6)
C34 0.194(14) 0.184(13) 0.132(8) 0.023(8) 0.050(8) -0.086(11)
C35 0.118(7) 0.135(8) 0.099(5) 0.009(5) 0.024(5) -0.056(6)
F1 0.104(4) 0.338(10) 0.185(5) -0.135(6) -0.017(5) 0.041(6)
F2 0.167(7) 0.239(9) 0.190(6) 0.039(6) 0.005(5) 0.006(6)
F3 0.125(5) 0.193(7) 0.348(10) -0.108(6) -0.111(7) 0.031(5)
F4 0.181(8) 0.138(5) 0.267(8) -0.008(5) -0.013(6) 0.062(5)
B1 0.069(8) 0.128(11) 0.174(11) -0.033(8) -0.025(7) 0.007(7)

loop_
_geom_bond_atom_site_label_1
_geom_bond_atom_site_label_2
_geom_bond_distance
_geom_bond_site_symmetry_2
_geom_bond_publ_flag
Ru1 C6 2.184(6) . ?
Ru1 C2 2.228(7) . ?
Ru1 C1 2.246(6) . ?
Ru1 C3 2.249(5) . ?
Ru1 C5 2.262(5) . ?
Ru1 P2 2.3088(16) . ?
Ru1 C4 2.312(5) . ?
Ru1 P1 2.3161(16) . ?
Ru1 Cl1 2.3969(17) . ?
P1 C17A 1.748(7) . ?
P1 C11 1.796(7) . ?
P1 C23 1.827(6) . ?
P1 C17B 1.862(7) . ?
P1 P2 2.695(3) . ?
P2 C24 1.800(7) . ?
P2 C30 1.801(7) . ?
P2 C23 1.820(6) . ?
C1 C2 1.409(9) . ?
C1 C6 1.414(9) . ?
C1 C7 1.491(9) . ?
C2 C3 1.383(9) . ?
C2 H2 0.9300 . ?
C3 C4 1.407(9) . ?
C3 H3 0.9300 . ?
C4 C5 1.393(8) . ?
C4 C8 1.506(9) . ?
C5 C6 1.381(8) . ?
C5 H5 0.9300 . ?
C6 H6 0.9300 . ?
C7 H7A 0.9600 . ?
C7 H7B 0.9600 . ?
C7 H7C 0.9600 . ?
C8 C10 1.509(12) . ?
C8 C9 1.530(10) . ?
C8 H8 0.9800 . ?
C9 H9A 0.9600 . ?
C9 H9B 0.9600 . ?
C9 H9C 0.9600 . ?
C10 H10A 0.9600 . ?
C10 H10B 0.9600 . ?
C10 H10C 0.9600 . ?
C11 C12 1.371(10) . ?
C11 C16 1.376(9) . ?
C12 C13 1.400(11) . ?
C12 H12 0.9300 . ?
C13 C14 1.375(15) . ?
C13 H13 0.9300 . ?
C14 C15 1.372(15) . ?
C14 H14 0.9300 . ?
C15 C16 1.374(12) . ?
C15 H15 0.9300 . ?
C16 H16 0.9300 . ?
C17A C18A 1.3900 . ?
C17A C22A 1.3900 . ?
C18A C19A 1.3900 . ?
C18A H18A 0.9300 . ?
C19A C20A 1.3900 . ?
C19A H19A 0.9300 . ?
C20A C21A 1.3900 . ?
C20A H20A 0.9300 . ?
C21A C22A 1.3900 . ?
C21A H21A 0.9300 . ?
C22A H22A 0.9300 . ?
C17B C18B 1.3900 . ?
C17B C22B 1.3900 . ?
C18B C19B 1.3900 . ?
C18B H18B 0.9300 . ?
C19B C20B 1.3900 . ?
C19B H19B 0.9300 . ?
C20B C21B 1.3900 . ?
C20B H20B 0.9300 . ?
C21B C22B 1.3900 . ?
C21B H21B 0.9300 . ?
C22B H22B 0.9300 . ?
C23 H23A 0.9700 . ?
C23 H23B 0.9700 . ?
C24 C29 1.391(10) . ?
C24 C25 1.393(9) . ?
C25 C26 1.391(11) . ?
C25 H25 0.9300 . ?
C26 C27 1.362(15) . ?
C26 H26 0.9300 . ?
C27 C28 1.347(14) . ?
C27 H27 0.9300 . ?
C28 C29 1.376(10) . ?
C28 H28 0.9300 . ?
C29 H29 0.9300 . ?
C30 C35 1.352(10) . ?
C30 C31 1.376(9) . ?
C31 C32 1.370(10) . ?
C31 H31 0.9300 . ?
C32 C33 1.316(13) . ?
C32 H32 0.9300 . ?
C33 C34 1.398(14) . ?
C33 H33 0.9300 . ?
C34 C35 1.407(13) . ?
C34 H34 0.9300 . ?
C35 H35 0.9300 . ?
F1 B1 1.291(13) . ?
F2 B1 1.388(15) . ?
F3 B1 1.314(13) . ?
F4 B1 1.334(14) . ?
